data_7709905
loop_
_publ_author_name
'Maliszewski, Benon P.'
'Ritacco, Ida'
'Beli\<s, Marek'
'Hashim, Ishfaq Ibni'
'Tzouras, Nikolaos V.'
'Caporaso, Lucia'
'Cavallo, Luigi'
'Van Hecke, Kristof'
'Nahra, Fady'
'Cazin, Catherine S. J.'
'Nolan, Steven P.'

_publ_section_title
;
 A green route to platinum N-heterocyclic carbene complexes: mechanism and
 expanded scope
;
_journal_name_full 'Dalton Transactions'
_journal_paper_doi 10.1039/D2DT00504B
_journal_year 2022
_chemical_absolute_configuration ad
_chemical_formula_moiety 'C29 H40 Cl4 N2 Pt S'
_chemical_formula_sum 'C29 H40 Cl4 N2 Pt S'
_chemical_formula_weight 785.57
_chemical_name_systematic BM177
_space_group_crystal_system orthorhombic
_space_group_IT_number 19
_space_group_name_Hall 'P 2ac 2ab'
_space_group_name_H-M_alt 'P 21 21 21'
_atom_sites_solution_hydrogens geom
_atom_sites_solution_primary dual
_audit_creation_date 2021-02-18
_audit_creation_method
;
Olex2 1.3
(compiled 2020.11.12 svn.r5f609507 for OlexSys, GUI svn.r6226)
;
_audit_update_record
;
2022-01-20 deposited with the CCDC.	2022-03-31 downloaded from the CCDC.
;
_cell_angle_alpha 90
_cell_angle_beta 90
_cell_angle_gamma 90
_cell_formula_units_Z 4
_cell_length_a 9.94800(10)
_cell_length_b 17.51800(10)
_cell_length_c 17.81620(10)
_cell_measurement_reflns_used 85010
_cell_measurement_temperature 100.0(1)
_cell_measurement_theta_max 29.4890
_cell_measurement_theta_min 3.0550
_cell_volume 3104.81(4)
_computing_cell_refinement 'CrysAlisPro 1.171.40.67a (Rigaku OD, 2019)'
_computing_data_collection 'CrysAlisPro 1.171.40.67a (Rigaku OD, 2019)'
_computing_data_reduction 'CrysAlisPro 1.171.40.67a (Rigaku OD, 2019)'
_computing_molecular_graphics 'Olex2 1.3 (Dolomanov et al., 2009)'
_computing_publication_material 'Olex2 1.3 (Dolomanov et al., 2009)'
_computing_structure_refinement 'SHELXL 2018/3 (Sheldrick, 2015)'
_computing_structure_solution 'SHELXT  (Sheldrick, 2015)'
_diffrn_ambient_environment N~2~
_diffrn_ambient_temperature 100.0(1)
_diffrn_detector 'CCD plate'
_diffrn_detector_area_resol_mean 10.4839
_diffrn_detector_type Atlas
_diffrn_measured_fraction_theta_full 0.998
_diffrn_measured_fraction_theta_max 0.977
_diffrn_measurement_details
;
List of Runs (angles in degrees, time in seconds):

  # Type    Start    End  Width  t~exp~   \w     \q     \k     \f   Frames
#--------------------------------------------------------------------------
  1  \w    -15.00  84.00   1.00   14.15    --   10.01  38.00 150.00   99
  2  \w     39.00  99.00   1.00   14.15    --   10.01 178.00   0.00   60
  3  \w    -78.00  98.00   1.00   14.15    --   10.01   0.00 -30.00  176
  4  \w    -31.00  90.00   1.00   14.15    --   10.01  19.00  60.00  121
  5  \w    -88.00 -43.00   1.00   14.15    --  -11.19 155.00  27.42   45
  6  \w    -67.00 -26.00   1.00   14.15    --  -11.19 124.00-177.06   41
  7  \w    -42.00  21.00   1.00   14.15    --  -11.19 -77.00-180.00   63
  8  \w    -88.00 -43.00   1.00   14.15    --  -11.19 155.00-112.80   45
  9  \w    -15.00  51.00   1.00   14.15    --   10.01 -99.00-180.00   66
 10  \w    -15.00  30.00   1.00   14.15    --  -11.19 -99.00 -60.00   45
 11  \w    -87.00 -43.00   1.00   14.15    --  -11.19 154.00  94.38   44
 12  \w    -65.00 -24.00   1.00   14.15    --  -11.19 121.00-148.57   41
 13  \w    -88.00 -43.00   1.00   14.15    --  -11.19 155.00 -69.80   45
 14  \w    -88.00 -43.00   1.00   14.15    --  -11.19 155.00 -32.96   45
 15  \w    -78.00  49.00   1.00   14.15    --   10.01   0.00-120.00  127
 16  \w    -78.00  98.00   1.00   14.15    --   10.01   0.00-150.00  176
 17  \w    -78.00  98.00   1.00   14.15    --   10.01   0.00-180.00  176
 18  \w    -15.00  30.00   1.00   14.15    --  -11.19 -99.00  90.00   45
 19  \w    -15.00  30.00   1.00   14.15    --  -11.19 -99.00-120.00   45
 20  \w    -89.00 -45.00   1.00   14.15    --  -11.19 157.00  62.69   44
;
_diffrn_measurement_device 'four-circle diffractometer'
_diffrn_measurement_device_type 'SuperNova, Dual, Cu at home/near, Atlas'
_diffrn_measurement_method '\w scans'
_diffrn_orient_matrix_type 'CrysAlisPro convention (1999,Acta A55,543-557)'
_diffrn_orient_matrix_UB_11 0.0133321000
_diffrn_orient_matrix_UB_12 -0.0331360000
_diffrn_orient_matrix_UB_13 0.0216391000
_diffrn_orient_matrix_UB_21 0.0693327000
_diffrn_orient_matrix_UB_22 0.0030963000
_diffrn_orient_matrix_UB_23 -0.0087591000
_diffrn_orient_matrix_UB_31 0.0098411000
_diffrn_orient_matrix_UB_32 0.0230658000
_diffrn_orient_matrix_UB_33 0.0322573000
_diffrn_radiation_monochromator mirror
_diffrn_radiation_probe x-ray
_diffrn_radiation_type 'Mo K\a'
_diffrn_radiation_wavelength 0.71073
_diffrn_reflns_av_R_equivalents 0.0407
_diffrn_reflns_av_unetI/netI 0.0185
_diffrn_reflns_Laue_measured_fraction_full 0.998
_diffrn_reflns_Laue_measured_fraction_max 0.977
_diffrn_reflns_limit_h_max 13
_diffrn_reflns_limit_h_min -13
_diffrn_reflns_limit_k_max 24
_diffrn_reflns_limit_k_min -24
_diffrn_reflns_limit_l_max 24
_diffrn_reflns_limit_l_min -24
_diffrn_reflns_number 138672
_diffrn_reflns_point_group_measured_fraction_full 0.998
_diffrn_reflns_point_group_measured_fraction_max 0.958
_diffrn_reflns_theta_full 25.242
_diffrn_reflns_theta_max 29.673
_diffrn_reflns_theta_min 2.565
_diffrn_source 'micro-focus sealed X-ray tube'
_diffrn_source_type 'SuperNova (Mo) X-ray Source'
_exptl_absorpt_coefficient_mu 4.953
_exptl_absorpt_correction_T_max 1.000
_exptl_absorpt_correction_T_min 0.602
_exptl_absorpt_correction_type gaussian
_exptl_absorpt_process_details
;
CrysAlisPro 1.171.40.67a (Rigaku Oxford Diffraction, 2019)
Numerical absorption correction based on gaussian integration over
			a multifaceted crystal model
Empirical absorption correction using spherical harmonics,
 implemented in SCALE3 ABSPACK scaling algorithm.
;
_exptl_crystal_colour colourless
_exptl_crystal_colour_primary colourless
_exptl_crystal_density_diffrn 1.681
_exptl_crystal_description irregular
_exptl_crystal_F_000 1560
_exptl_crystal_preparation Synthesis
_exptl_crystal_recrystallization_method 'Pentane diffusion in DCM'
_exptl_crystal_size_max 0.248
_exptl_crystal_size_mid 0.168
_exptl_crystal_size_min 0.145
_refine_diff_density_max 0.756
_refine_diff_density_min -0.959
_refine_diff_density_rms 0.082
_refine_ls_abs_structure_details
;
 Flack x determined using 3444 quotients [(I+)-(I-)]/[(I+)+(I-)]
 (Parsons, Flack and Wagner, Acta Cryst. B69 (2013) 249-259).
;
_refine_ls_abs_structure_Flack 0.0401(17)
_refine_ls_extinction_method none
_refine_ls_goodness_of_fit_ref 1.047
_refine_ls_hydrogen_treatment constr
_refine_ls_matrix_type full
_refine_ls_number_parameters 344
_refine_ls_number_reflns 8428
_refine_ls_number_restraints 0
_refine_ls_restrained_S_all 1.047
_refine_ls_R_factor_all 0.0187
_refine_ls_R_factor_gt 0.0171
_refine_ls_shift/su_max 0.001
_refine_ls_shift/su_mean 0.000
_refine_ls_structure_factor_coef Fsqd
_refine_ls_weighting_details 'w=1/[\s^2^(Fo^2^)+(0.0171P)^2^+1.4545P] where P=(Fo^2^+2Fc^2^)/3'
_refine_ls_weighting_scheme calc
_refine_ls_wR_factor_gt 0.0352
_refine_ls_wR_factor_ref 0.0358
_reflns_Friedel_coverage 0.764
_reflns_Friedel_fraction_full 0.999
_reflns_Friedel_fraction_max 0.933
_reflns_number_gt 8165
_reflns_number_total 8428
_reflns_threshold_expression 'I > 2\s(I)'
_cod_data_source_file d2dt00504b2.cif
_cod_data_source_block bm177-2
_cod_database_code 7709905
_shelx_shelxl_version_number 2018/3
_chemical_oxdiff_formula 'C29 H41 Cl4 N2 Pt S'
_shelx_space_group_comment
;
The symmetry employed for this shelxl refinement is uniquely defined
by the following loop, which should always be used as a source of
symmetry information in preference to the above space-group names.
They are only intended as comments.
;
_reflns_odcompleteness_completeness 99.78
_reflns_odcompleteness_iscentric 1
_reflns_odcompleteness_theta 26.32
_olex2_refinement_description
;
1. Fixed Uiso
 At 1.2 times of:
  All C(H) groups
 At 1.5 times of:
  All C(H,H,H) groups
2.a Ternary CH refined with riding coordinates:
 C13(H13), C10(H10), C22(H22), C25(H25)
2.b Aromatic/amide H refined with riding coordinates:
 C18(H18), C6(H6), C20(H20), C8(H8), C7(H7), C19(H19)
2.c Idealised Me refined as rotating group:
 C14(H14A,H14B,H14C), C23(H23A,H23B,H23C), C28(H28A,H28B,H28C), C26(H26A,H26B,
 H26C), C24(H24A,H24B,H24C), C27(H27A,H27B,H27C), C15(H15A,H15B,H15C), C12(H12A,
 H12B,H12C), C29(H29A,H29B,H29C), C11(H11A,H11B,H11C)
;
_olex2_date_sample_data_collection 2021-02-16
_olex2_exptl_crystal_mounting_method 'Little loop'
_olex2_submission_original_sample_id BM177
_olex2_submission_special_instructions 'No special instructions were received'
_oxdiff_exptl_absorpt_empirical_details
;
Empirical correction (ABSPACK) includes:
- Absorption correction using spherical harmonics
- Frame scaling
- B-factor correction
;
_oxdiff_exptl_absorpt_empirical_full_max 1.294
_oxdiff_exptl_absorpt_empirical_full_min 0.812

loop_
_space_group_symop_operation_xyz
'x, y, z'
'-x+1/2, -y, z+1/2'
'-x, y+1/2, -z+1/2'
'x+1/2, -y+1/2, -z'

loop_
_atom_site_label
_atom_site_type_symbol
_atom_site_fract_x
_atom_site_fract_y
_atom_site_fract_z
_atom_site_U_iso_or_equiv
_atom_site_adp_type
_atom_site_occupancy
_atom_site_site_symmetry_order
_atom_site_calc_flag
_atom_site_refinement_flags_posn
_atom_site_refinement_flags_adp
_atom_site_refinement_flags_occupancy
_atom_site_disorder_assembly
_atom_site_disorder_group
Pt1 Pt 0.56488(2) 0.49550(2) 0.26178(2) 0.01258(3) Uani 1 1 d . . . . .
Cl4 Cl 0.39111(7) 0.50103(6) 0.17767(3) 0.02425(14) Uani 1 1 d . . . . .
Cl3 Cl 0.74243(6) 0.49309(6) 0.34458(4) 0.02424(14) Uani 1 1 d . . . . .
Cl1 Cl 0.24733(9) 0.59880(5) 0.50997(5) 0.0263(2) Uani 1 1 d . . . . .
S1 S 0.71922(9) 0.47657(4) 0.16377(5) 0.02549(19) Uani 1 1 d . . . . .
Cl2 Cl 0.23621(10) 0.40251(5) 0.50829(5) 0.0265(2) Uani 1 1 d . . . . .
N1 N 0.3968(3) 0.56093(12) 0.38746(14) 0.0120(5) Uani 1 1 d . . . . .
C1 C 0.4396(2) 0.49843(16) 0.34858(12) 0.0110(4) Uani 1 1 d . . . . .
N2 N 0.3878(3) 0.43725(12) 0.38523(14) 0.0114(5) Uani 1 1 d . . . . .
C4 C 0.4162(3) 0.64040(14) 0.36760(16) 0.0122(6) Uani 1 1 d . . . . .
C2 C 0.3189(3) 0.53793(16) 0.44806(17) 0.0156(6) Uani 1 1 d . . . . .
C13 C 0.2014(3) 0.63099(17) 0.28826(18) 0.0187(6) Uani 1 1 d . . . . .
H13 H 0.222533 0.575238 0.290587 0.022 Uiso 1 1 calc R U . . .
C18 C 0.3010(3) 0.25331(16) 0.29380(17) 0.0173(6) Uani 1 1 d . . . . .
H18 H 0.236193 0.233037 0.260063 0.021 Uiso 1 1 calc R U . . .
C6 C 0.5328(3) 0.75819(16) 0.38181(18) 0.0190(7) Uani 1 1 d . . . . .
H6 H 0.603765 0.787644 0.402632 0.023 Uiso 1 1 calc R U . . .
C20 C 0.4927(3) 0.23420(17) 0.37188(18) 0.0184(6) Uani 1 1 d . . . . .
H20 H 0.558515 0.200564 0.391811 0.022 Uiso 1 1 calc R U . . .
C8 C 0.3372(3) 0.75178(17) 0.30424(18) 0.0202(7) Uani 1 1 d . . . . .
H8 H 0.274303 0.776778 0.272500 0.024 Uiso 1 1 calc R U . . .
C5 C 0.5224(3) 0.68100(16) 0.40063(18) 0.0161(6) Uani 1 1 d . . . . .
C7 C 0.4433(4) 0.79256(16) 0.33410(18) 0.0214(7) Uani 1 1 d . . . . .
H7 H 0.454266 0.844871 0.321455 0.026 Uiso 1 1 calc R U . . .
C3 C 0.3134(3) 0.46164(16) 0.44707(17) 0.0146(6) Uani 1 1 d . . . . .
C9 C 0.3211(3) 0.67410(16) 0.32016(18) 0.0154(6) Uani 1 1 d . . . . .
C19 C 0.3992(3) 0.20602(16) 0.32205(18) 0.0186(7) Uani 1 1 d . . . . .
H19 H 0.402523 0.153969 0.307188 0.022 Uiso 1 1 calc R U . . .
C10 C 0.6210(3) 0.64661(17) 0.45577(19) 0.0194(7) Uani 1 1 d . . . . .
H10 H 0.610386 0.589855 0.454735 0.023 Uiso 1 1 calc R U . . .
C21 C 0.4937(3) 0.31086(16) 0.39411(18) 0.0147(6) Uani 1 1 d . . . . .
C22 C 0.1794(3) 0.37969(16) 0.28534(18) 0.0176(6) Uani 1 1 d . . . . .
H22 H 0.206991 0.434365 0.290063 0.021 Uiso 1 1 calc R U . . .
C16 C 0.3942(3) 0.35744(15) 0.36210(18) 0.0130(6) Uani 1 1 d . . . . .
C14 C 0.1734(4) 0.6513(2) 0.2060(2) 0.0258(7) Uani 1 1 d . . . . .
H14A H 0.140110 0.703867 0.202928 0.039 Uiso 1 1 calc R U . . .
H14B H 0.105633 0.616377 0.185681 0.039 Uiso 1 1 calc R U . . .
H14C H 0.256583 0.646676 0.176915 0.039 Uiso 1 1 calc R U . . .
C23 C 0.1458(4) 0.3642(2) 0.2025(2) 0.0271(8) Uani 1 1 d . . . . .
H23A H 0.228749 0.364676 0.172792 0.041 Uiso 1 1 calc R U . . .
H23B H 0.084791 0.403855 0.183892 0.041 Uiso 1 1 calc R U . . .
H23C H 0.102446 0.314174 0.197872 0.041 Uiso 1 1 calc R U . . .
C28 C 0.6569(4) 0.5118(2) 0.07512(17) 0.0392(9) Uani 1 1 d . . . . .
H28A H 0.577361 0.482417 0.060335 0.059 Uiso 1 1 calc R U . . .
H28B H 0.726820 0.506198 0.036729 0.059 Uiso 1 1 calc R U . . .
H28C H 0.632858 0.565759 0.080159 0.059 Uiso 1 1 calc R U . . .
C17 C 0.2942(3) 0.33050(15) 0.31356(17) 0.0138(6) Uani 1 1 d . . . . .
C25 C 0.5969(3) 0.33838(17) 0.45021(18) 0.0186(7) Uani 1 1 d . . . . .
H25 H 0.591529 0.395314 0.452955 0.022 Uiso 1 1 calc R U . . .
C26 C 0.7397(3) 0.31632(19) 0.4271(2) 0.0250(7) Uani 1 1 d . . . . .
H26A H 0.749622 0.260716 0.429416 0.037 Uiso 1 1 calc R U . . .
H26B H 0.804272 0.340272 0.461326 0.037 Uiso 1 1 calc R U . . .
H26C H 0.756777 0.333851 0.375738 0.037 Uiso 1 1 calc R U . . .
C24 C 0.0531(4) 0.3678(2) 0.3327(2) 0.0314(8) Uani 1 1 d . . . . .
H24A H -0.019324 0.400465 0.313668 0.047 Uiso 1 1 calc R U . . .
H24B H 0.072212 0.381231 0.385072 0.047 Uiso 1 1 calc R U . . .
H24C H 0.025265 0.314256 0.329894 0.047 Uiso 1 1 calc R U . . .
C27 C 0.5669(5) 0.30586(19) 0.52871(18) 0.0286(7) Uani 1 1 d . . . . .
H27A H 0.480016 0.325238 0.546308 0.043 Uiso 1 1 calc R U . . .
H27B H 0.637735 0.321624 0.563640 0.043 Uiso 1 1 calc R U . . .
H27C H 0.563817 0.250002 0.526149 0.043 Uiso 1 1 calc R U . . .
C15 C 0.0744(4) 0.6448(2) 0.3351(2) 0.0321(8) Uani 1 1 d . . . . .
H15A H 0.091033 0.629608 0.387185 0.048 Uiso 1 1 calc R U . . .
H15B H 0.000126 0.614445 0.314592 0.048 Uiso 1 1 calc R U . . .
H15C H 0.050721 0.699044 0.333328 0.048 Uiso 1 1 calc R U . . .
C12 C 0.5903(4) 0.6749(2) 0.5358(2) 0.0334(9) Uani 1 1 d . . . . .
H12A H 0.599171 0.730538 0.537646 0.050 Uiso 1 1 calc R U . . .
H12B H 0.653779 0.651632 0.571100 0.050 Uiso 1 1 calc R U . . .
H12C H 0.498371 0.660378 0.549543 0.050 Uiso 1 1 calc R U . . .
C29 C 0.8612(3) 0.53851(19) 0.1750(2) 0.0302(8) Uani 1 1 d . . . . .
H29A H 0.830600 0.591651 0.176796 0.045 Uiso 1 1 calc R U . . .
H29B H 0.922809 0.531782 0.132610 0.045 Uiso 1 1 calc R U . . .
H29C H 0.907960 0.525968 0.221869 0.045 Uiso 1 1 calc R U . . .
C11 C 0.7669(4) 0.6660(2) 0.4360(2) 0.0309(8) Uani 1 1 d . . . . .
H11A H 0.785084 0.651211 0.383975 0.046 Uiso 1 1 calc R U . . .
H11B H 0.827593 0.638185 0.469655 0.046 Uiso 1 1 calc R U . . .
H11C H 0.781434 0.721015 0.441884 0.046 Uiso 1 1 calc R U . . .

loop_
_atom_site_aniso_label
_atom_site_aniso_U_11
_atom_site_aniso_U_22
_atom_site_aniso_U_33
_atom_site_aniso_U_23
_atom_site_aniso_U_13
_atom_site_aniso_U_12
Pt1 0.01432(5) 0.00932(4) 0.01409(5) -0.00126(4) 0.00471(3) -0.00103(4)
Cl4 0.0240(3) 0.0347(4) 0.0140(3) -0.0004(4) 0.0002(2) 0.0001(4)
Cl3 0.0145(3) 0.0304(4) 0.0277(3) -0.0003(4) 0.0009(2) 0.0017(4)
Cl1 0.0406(6) 0.0165(4) 0.0219(5) -0.0047(3) 0.0150(4) 0.0015(3)
S1 0.0285(4) 0.0179(4) 0.0301(4) -0.0061(3) 0.0169(3) -0.0046(3)
Cl2 0.0404(6) 0.0157(4) 0.0234(5) 0.0040(3) 0.0164(4) -0.0014(3)
N1 0.0158(14) 0.0075(10) 0.0125(12) -0.0001(9) 0.0015(10) -0.0003(8)
C1 0.0118(10) 0.0108(10) 0.0104(10) 0.0005(11) -0.0007(8) 0.0034(15)
N2 0.0126(12) 0.0092(10) 0.0123(12) 0.0003(9) 0.0034(10) 0.0010(8)
C4 0.0171(15) 0.0072(11) 0.0124(13) -0.0002(9) 0.0025(12) 0.0014(10)
C2 0.0219(17) 0.0129(12) 0.0119(14) -0.0019(11) 0.0056(13) 0.0011(11)
C13 0.0176(16) 0.0210(14) 0.0177(14) 0.0011(12) 0.0031(12) 0.0008(12)
C18 0.0208(16) 0.0145(12) 0.0165(14) -0.0024(11) 0.0024(12) -0.0052(11)
C6 0.0210(17) 0.0132(13) 0.0228(15) -0.0033(11) 0.0045(12) -0.0049(11)
C20 0.0206(17) 0.0124(13) 0.0223(15) 0.0036(12) 0.0018(13) 0.0039(11)
C8 0.0240(18) 0.0155(13) 0.0211(15) 0.0044(12) 0.0033(13) 0.0061(12)
C5 0.0172(16) 0.0133(13) 0.0178(15) -0.0034(11) 0.0061(12) -0.0005(10)
C7 0.0288(18) 0.0109(12) 0.0244(15) 0.0008(11) 0.0074(16) 0.0000(13)
C3 0.0185(16) 0.0127(12) 0.0127(13) 0.0015(11) 0.0046(13) -0.0009(11)
C9 0.0180(16) 0.0142(13) 0.0140(14) -0.0014(11) 0.0035(12) 0.0005(11)
C19 0.0253(18) 0.0097(12) 0.0208(16) -0.0025(11) 0.0064(12) -0.0017(11)
C10 0.0189(16) 0.0158(13) 0.0235(16) -0.0020(12) -0.0028(13) -0.0004(12)
C21 0.0166(15) 0.0124(12) 0.0151(14) 0.0006(11) 0.0044(12) -0.0015(11)
C22 0.0184(16) 0.0135(12) 0.0209(15) 0.0012(11) -0.0036(12) 0.0004(11)
C16 0.0173(15) 0.0072(11) 0.0144(14) 0.0014(10) 0.0058(11) 0.0006(10)
C14 0.0248(18) 0.0306(17) 0.0222(17) 0.0037(14) -0.0064(14) -0.0020(14)
C23 0.030(2) 0.0277(17) 0.0236(18) -0.0023(14) -0.0065(14) 0.0017(14)
C28 0.044(2) 0.054(2) 0.0197(14) -0.0090(18) 0.0136(13) -0.014(2)
C17 0.0149(14) 0.0140(12) 0.0125(13) 0.0007(11) 0.0026(12) -0.0013(10)
C25 0.0195(17) 0.0155(13) 0.0210(16) 0.0016(11) -0.0004(12) 0.0017(11)
C26 0.0187(17) 0.0231(15) 0.0331(19) -0.0018(14) -0.0052(14) 0.0030(12)
C24 0.0201(19) 0.0403(19) 0.0339(19) 0.0106(15) 0.0081(17) 0.0062(16)
C27 0.035(2) 0.0315(16) 0.0192(16) 0.0013(13) -0.0057(16) -0.0005(17)
C15 0.0196(18) 0.049(2) 0.0278(18) -0.0071(15) 0.0009(16) -0.0052(17)
C12 0.038(2) 0.040(2) 0.0227(18) -0.0035(15) -0.0067(16) 0.0063(16)
C29 0.0245(18) 0.0284(16) 0.0378(19) 0.0023(15) 0.0123(14) -0.0057(13)
C11 0.0177(17) 0.0287(18) 0.046(2) -0.0027(16) -0.0006(16) -0.0038(13)

loop_
_atom_type_symbol
_atom_type_description
_atom_type_scat_dispersion_real
_atom_type_scat_dispersion_imag
_atom_type_scat_source
C C 0.0033 0.0016 'International Tables Vol C Tables 4.2.6.8 and 6.1.1.4'
H H 0.0000 0.0000 'International Tables Vol C Tables 4.2.6.8 and 6.1.1.4'
Cl Cl 0.1484 0.1585 'International Tables Vol C Tables 4.2.6.8 and 6.1.1.4'
N N 0.0061 0.0033 'International Tables Vol C Tables 4.2.6.8 and 6.1.1.4'
Pt Pt -1.7033 8.3905 'International Tables Vol C Tables 4.2.6.8 and 6.1.1.4'
S S 0.1246 0.1234 'International Tables Vol C Tables 4.2.6.8 and 6.1.1.4'

loop_
_exptl_crystal_face_index_h
_exptl_crystal_face_index_k
_exptl_crystal_face_index_l
_exptl_crystal_face_perp_dist
-1 14 20 0.0788
-10 10 14 0.0669
-7 -12 -18 0.0835
-13 -4 -7 0.0682
0 -16 19 0.0942
-1 3 -25 0.0825
-1 -21 14 0.0951
2 7 24 0.0601
1 24 -4 0.1224
-13 5 5 0.0695
12 -8 -10 0.0859
12 7 11 0.0781
-2 -9 -23 0.0839

loop_
_geom_angle_atom_site_label_1
_geom_angle_atom_site_label_2
_geom_angle_atom_site_label_3
_geom_angle
_geom_angle_site_symmetry_1
_geom_angle_site_symmetry_3
_geom_angle_publ_flag
Cl4 Pt1 Cl3 178.27(4) . . ?
Cl4 Pt1 S1 90.74(3) . . ?
Cl3 Pt1 S1 88.41(3) . . ?
C1 Pt1 Cl4 92.00(7) . . ?
C1 Pt1 Cl3 89.02(7) . . ?
C1 Pt1 S1 172.92(8) . . ?
C28 S1 Pt1 112.21(12) . . ?
C29 S1 Pt1 110.27(12) . . ?
C29 S1 C28 99.31(17) . . ?
C1 N1 C4 127.3(2) . . ?
C1 N1 C2 109.6(2) . . ?
C2 N1 C4 122.9(2) . . ?
N1 C1 Pt1 127.7(2) . . ?
N2 C1 Pt1 126.3(2) . . ?
N2 C1 N1 105.74(18) . . ?
C1 N2 C3 109.9(2) . . ?
C1 N2 C16 127.2(2) . . ?
C3 N2 C16 122.7(2) . . ?
C5 C4 N1 119.0(3) . . ?
C9 C4 N1 117.6(3) . . ?
C9 C4 C5 123.3(3) . . ?
N1 C2 Cl1 124.0(2) . . ?
C3 C2 Cl1 128.4(3) . . ?
C3 C2 N1 107.6(3) . . ?
C9 C13 H13 107.7 . . ?
C9 C13 C14 112.6(3) . . ?
C9 C13 C15 111.3(3) . . ?
C14 C13 H13 107.7 . . ?
C15 C13 H13 107.7 . . ?
C15 C13 C14 109.5(3) . . ?
C19 C18 H18 119.2 . . ?
C19 C18 C17 121.6(3) . . ?
C17 C18 H18 119.2 . . ?
C5 C6 H6 119.1 . . ?
C7 C6 H6 119.1 . . ?
C7 C6 C5 121.7(3) . . ?
C19 C20 H20 119.0 . . ?
C19 C20 C21 122.1(3) . . ?
C21 C20 H20 119.0 . . ?
C7 C8 H8 119.6 . . ?
C7 C8 C9 120.8(3) . . ?
C9 C8 H8 119.6 . . ?
C4 C5 C10 124.0(3) . . ?
C6 C5 C4 116.5(3) . . ?
C6 C5 C10 119.6(3) . . ?
C6 C7 C8 120.6(3) . . ?
C6 C7 H7 119.7 . . ?
C8 C7 H7 119.7 . . ?
N2 C3 Cl2 124.3(2) . . ?
C2 C3 Cl2 128.5(3) . . ?
C2 C3 N2 107.2(3) . . ?
C4 C9 C13 123.1(3) . . ?
C8 C9 C4 117.1(3) . . ?
C8 C9 C13 119.8(3) . . ?
C18 C19 C20 119.9(3) . . ?
C18 C19 H19 120.0 . . ?
C20 C19 H19 120.0 . . ?
C5 C10 H10 108.4 . . ?
C5 C10 C12 110.2(3) . . ?
C5 C10 C11 112.1(3) . . ?
C12 C10 H10 108.4 . . ?
C11 C10 H10 108.4 . . ?
C11 C10 C12 109.2(3) . . ?
C20 C21 C16 115.9(3) . . ?
C20 C21 C25 119.9(3) . . ?
C16 C21 C25 124.2(3) . . ?
C23 C22 H22 108.0 . . ?
C17 C22 H22 108.0 . . ?
C17 C22 C23 112.4(3) . . ?
C17 C22 C24 111.0(3) . . ?
C24 C22 H22 108.0 . . ?
C24 C22 C23 109.2(3) . . ?
C21 C16 N2 118.2(3) . . ?
C17 C16 N2 117.8(3) . . ?
C17 C16 C21 123.8(3) . . ?
C13 C14 H14A 109.5 . . ?
C13 C14 H14B 109.5 . . ?
C13 C14 H14C 109.5 . . ?
H14A C14 H14B 109.5 . . ?
H14A C14 H14C 109.5 . . ?
H14B C14 H14C 109.5 . . ?
C22 C23 H23A 109.5 . . ?
C22 C23 H23B 109.5 . . ?
C22 C23 H23C 109.5 . . ?
H23A C23 H23B 109.5 . . ?
H23A C23 H23C 109.5 . . ?
H23B C23 H23C 109.5 . . ?
S1 C28 H28A 109.5 . . ?
S1 C28 H28B 109.5 . . ?
S1 C28 H28C 109.5 . . ?
H28A C28 H28B 109.5 . . ?
H28A C28 H28C 109.5 . . ?
H28B C28 H28C 109.5 . . ?
C18 C17 C22 120.1(3) . . ?
C18 C17 C16 116.5(3) . . ?
C16 C17 C22 123.3(2) . . ?
C21 C25 H25 108.3 . . ?
C21 C25 C26 111.9(3) . . ?
C21 C25 C27 110.6(3) . . ?
C26 C25 H25 108.3 . . ?
C26 C25 C27 109.3(3) . . ?
C27 C25 H25 108.3 . . ?
C25 C26 H26A 109.5 . . ?
C25 C26 H26B 109.5 . . ?
C25 C26 H26C 109.5 . . ?
H26A C26 H26B 109.5 . . ?
H26A C26 H26C 109.5 . . ?
H26B C26 H26C 109.5 . . ?
C22 C24 H24A 109.5 . . ?
C22 C24 H24B 109.5 . . ?
C22 C24 H24C 109.5 . . ?
H24A C24 H24B 109.5 . . ?
H24A C24 H24C 109.5 . . ?
H24B C24 H24C 109.5 . . ?
C25 C27 H27A 109.5 . . ?
C25 C27 H27B 109.5 . . ?
C25 C27 H27C 109.5 . . ?
H27A C27 H27B 109.5 . . ?
H27A C27 H27C 109.5 . . ?
H27B C27 H27C 109.5 . . ?
C13 C15 H15A 109.5 . . ?
C13 C15 H15B 109.5 . . ?
C13 C15 H15C 109.5 . . ?
H15A C15 H15B 109.5 . . ?
H15A C15 H15C 109.5 . . ?
H15B C15 H15C 109.5 . . ?
C10 C12 H12A 109.5 . . ?
C10 C12 H12B 109.5 . . ?
C10 C12 H12C 109.5 . . ?
H12A C12 H12B 109.5 . . ?
H12A C12 H12C 109.5 . . ?
H12B C12 H12C 109.5 . . ?
S1 C29 H29A 109.5 . . ?
S1 C29 H29B 109.5 . . ?
S1 C29 H29C 109.5 . . ?
H29A C29 H29B 109.5 . . ?
H29A C29 H29C 109.5 . . ?
H29B C29 H29C 109.5 . . ?
C10 C11 H11A 109.5 . . ?
C10 C11 H11B 109.5 . . ?
C10 C11 H11C 109.5 . . ?
H11A C11 H11B 109.5 . . ?
H11A C11 H11C 109.5 . . ?
H11B C11 H11C 109.5 . . ?

loop_
_geom_bond_atom_site_label_1
_geom_bond_atom_site_label_2
_geom_bond_distance
_geom_bond_site_symmetry_2
_geom_bond_publ_flag
Pt1 Cl4 2.2898(6) . ?
Pt1 Cl3 2.3016(7) . ?
Pt1 S1 2.3486(7) . ?
Pt1 C1 1.987(2) . ?
Cl1 C2 1.691(3) . ?
S1 C28 1.805(4) . ?
S1 C29 1.793(3) . ?
Cl2 C3 1.689(3) . ?
N1 C1 1.364(3) . ?
N1 C4 1.449(3) . ?
N1 C2 1.389(4) . ?
C1 N2 1.357(3) . ?
N2 C3 1.395(4) . ?
N2 C16 1.459(3) . ?
C4 C5 1.403(4) . ?
C4 C9 1.399(4) . ?
C2 C3 1.338(3) . ?
C13 H13 1.0000 . ?
C13 C9 1.520(4) . ?
C13 C14 1.533(5) . ?
C13 C15 1.533(5) . ?
C18 H18 0.9500 . ?
C18 C19 1.377(4) . ?
C18 C17 1.399(4) . ?
C6 H6 0.9500 . ?
C6 C5 1.397(4) . ?
C6 C7 1.370(5) . ?
C20 H20 0.9500 . ?
C20 C19 1.377(4) . ?
C20 C21 1.400(4) . ?
C8 H8 0.9500 . ?
C8 C7 1.381(5) . ?
C8 C9 1.399(4) . ?
C5 C10 1.513(5) . ?
C7 H7 0.9500 . ?
C19 H19 0.9500 . ?
C10 H10 1.0000 . ?
C10 C12 1.539(5) . ?
C10 C11 1.532(5) . ?
C21 C16 1.404(4) . ?
C21 C25 1.511(5) . ?
C22 H22 1.0000 . ?
C22 C23 1.538(5) . ?
C22 C17 1.516(4) . ?
C22 C24 1.528(5) . ?
C16 C17 1.401(4) . ?
C14 H14A 0.9800 . ?
C14 H14B 0.9800 . ?
C14 H14C 0.9800 . ?
C23 H23A 0.9800 . ?
C23 H23B 0.9800 . ?
C23 H23C 0.9800 . ?
C28 H28A 0.9800 . ?
C28 H28B 0.9800 . ?
C28 H28C 0.9800 . ?
C25 H25 1.0000 . ?
C25 C26 1.529(5) . ?
C25 C27 1.539(5) . ?
C26 H26A 0.9800 . ?
C26 H26B 0.9800 . ?
C26 H26C 0.9800 . ?
C24 H24A 0.9800 . ?
C24 H24B 0.9800 . ?
C24 H24C 0.9800 . ?
C27 H27A 0.9800 . ?
C27 H27B 0.9800 . ?
C27 H27C 0.9800 . ?
C15 H15A 0.9800 . ?
C15 H15B 0.9800 . ?
C15 H15C 0.9800 . ?
C12 H12A 0.9800 . ?
C12 H12B 0.9800 . ?
C12 H12C 0.9800 . ?
C29 H29A 0.9800 . ?
C29 H29B 0.9800 . ?
C29 H29C 0.9800 . ?
C11 H11A 0.9800 . ?
C11 H11B 0.9800 . ?
C11 H11C 0.9800 . ?

loop_
_geom_torsion_atom_site_label_1
_geom_torsion_atom_site_label_2
_geom_torsion_atom_site_label_3
_geom_torsion_atom_site_label_4
_geom_torsion
_geom_torsion_site_symmetry_1
_geom_torsion_site_symmetry_2
_geom_torsion_site_symmetry_3
_geom_torsion_site_symmetry_4
_geom_torsion_publ_flag
Pt1 C1 N2 C3 174.9(2) . . . . ?
Pt1 C1 N2 C16 -10.9(4) . . . . ?
Cl1 C2 C3 Cl2 -1.4(6) . . . . ?
Cl1 C2 C3 N2 179.9(2) . . . . ?
N1 C1 N2 C3 -0.3(3) . . . . ?
N1 C1 N2 C16 174.0(3) . . . . ?
N1 C4 C5 C6 -177.4(3) . . . . ?
N1 C4 C5 C10 0.8(4) . . . . ?
N1 C4 C9 C13 -0.9(4) . . . . ?
N1 C4 C9 C8 177.0(3) . . . . ?
N1 C2 C3 Cl2 178.3(2) . . . . ?
N1 C2 C3 N2 -0.3(4) . . . . ?
C1 N1 C4 C5 -97.5(4) . . . . ?
C1 N1 C4 C9 87.0(4) . . . . ?
C1 N1 C2 Cl1 179.9(2) . . . . ?
C1 N1 C2 C3 0.1(4) . . . . ?
C1 N2 C3 Cl2 -178.3(2) . . . . ?
C1 N2 C3 C2 0.4(4) . . . . ?
C1 N2 C16 C21 98.3(4) . . . . ?
C1 N2 C16 C17 -86.5(4) . . . . ?
N2 C16 C17 C18 -178.5(3) . . . . ?
N2 C16 C17 C22 -1.1(4) . . . . ?
C4 N1 C1 Pt1 10.3(4) . . . . ?
C4 N1 C1 N2 -174.7(3) . . . . ?
C4 N1 C2 Cl1 -5.0(4) . . . . ?
C4 N1 C2 C3 175.2(3) . . . . ?
C4 C5 C10 C12 -105.6(4) . . . . ?
C4 C5 C10 C11 132.5(3) . . . . ?
C2 N1 C1 Pt1 -174.96(19) . . . . ?
C2 N1 C1 N2 0.1(3) . . . . ?
C2 N1 C4 C5 88.3(4) . . . . ?
C2 N1 C4 C9 -87.2(4) . . . . ?
C6 C5 C10 C12 72.6(4) . . . . ?
C6 C5 C10 C11 -49.3(4) . . . . ?
C20 C21 C16 N2 178.0(3) . . . . ?
C20 C21 C16 C17 3.0(5) . . . . ?
C20 C21 C25 C26 51.9(4) . . . . ?
C20 C21 C25 C27 -70.2(4) . . . . ?
C5 C4 C9 C13 -176.2(3) . . . . ?
C5 C4 C9 C8 1.7(5) . . . . ?
C5 C6 C7 C8 1.5(5) . . . . ?
C7 C6 C5 C4 0.5(5) . . . . ?
C7 C6 C5 C10 -177.8(3) . . . . ?
C7 C8 C9 C4 0.4(5) . . . . ?
C7 C8 C9 C13 178.4(3) . . . . ?
C3 N2 C16 C21 -88.1(4) . . . . ?
C3 N2 C16 C17 87.1(4) . . . . ?
C9 C4 C5 C6 -2.2(5) . . . . ?
C9 C4 C5 C10 176.1(3) . . . . ?
C9 C8 C7 C6 -2.0(5) . . . . ?
C19 C18 C17 C22 -176.0(3) . . . . ?
C19 C18 C17 C16 1.4(5) . . . . ?
C19 C20 C21 C16 -0.4(5) . . . . ?
C19 C20 C21 C25 178.7(3) . . . . ?
C21 C20 C19 C18 -1.5(5) . . . . ?
C21 C16 C17 C18 -3.5(5) . . . . ?
C21 C16 C17 C22 173.9(3) . . . . ?
C16 N2 C3 Cl2 7.1(4) . . . . ?
C16 N2 C3 C2 -174.2(3) . . . . ?
C16 C21 C25 C26 -129.0(3) . . . . ?
C16 C21 C25 C27 108.9(3) . . . . ?
C14 C13 C9 C4 -139.5(3) . . . . ?
C14 C13 C9 C8 42.6(4) . . . . ?
C23 C22 C17 C18 -42.1(4) . . . . ?
C23 C22 C17 C16 140.6(3) . . . . ?
C17 C18 C19 C20 1.0(5) . . . . ?
C25 C21 C16 N2 -1.2(4) . . . . ?
C25 C21 C16 C17 -176.1(3) . . . . ?
C24 C22 C17 C18 80.5(4) . . . . ?
C24 C22 C17 C16 -96.8(4) . . . . ?
C15 C13 C9 C4 97.1(4) . . . . ?
C15 C13 C9 C8 -80.8(4) . . . . ?

loop_
_exptl_oxdiff_crystal_face_indexfrac_h
_exptl_oxdiff_crystal_face_indexfrac_k
_exptl_oxdiff_crystal_face_indexfrac_l
_exptl_oxdiff_crystal_face_x
_exptl_oxdiff_crystal_face_y
_exptl_oxdiff_crystal_face_z
-0.8597 14.3777 20.3613 -0.0473 -0.1934 0.9800
-10.1705 10.4887 13.6086 -0.1887 -0.7919 0.5808
-6.5788 -12.2550 -18.3559 -0.0788 -0.3333 -0.9395
-13.2757 -3.7584 -7.1700 -0.2076 -0.8693 -0.4486
-0.1513 -16.2276 18.9280 0.9453 -0.2265 0.2348
-1.0562 2.7828 -24.8830 -0.6447 0.1533 -0.7489
-0.7062 -20.6900 13.6519 0.9716 -0.2326 -0.0438
1.6724 7.1751 23.8454 0.3005 -0.0707 0.9511
1.4368 24.2742 -3.8386 -0.8683 0.2084 0.4502
-13.4286 4.9547 5.2195 -0.2303 -0.9614 0.1505
11.8688 -8.3812 -10.3137 0.2128 0.8873 -0.4092
12.0702 6.5290 10.9515 0.1816 0.7611 0.6226
-1.7710 -9.2077 -23.0887 -0.2181 0.0509 -0.9746
